data_7202265
loop_
_publ_author_name
'Mondal, Pallab'
'Karmakar, Anirban'
'Singh, W. Marjit'
'Baruah, Jubaraj B.'

_publ_section_title
;
 Crystal packing in some flexible carboxylic acids and esters attached
 to a naphthalene ring
;
_journal_issue 11
_journal_name_full CrystEngComm
_journal_page_first 1550
_journal_paper_doi 10.1039/b808399a
_journal_volume 10
_journal_year 2008
_chemical_formula_sum 'C16 H16 O6'
_chemical_formula_weight 304.29
_chemical_name_systematic
;
?
;
_space_group_IT_number 14
_symmetry_cell_setting monoclinic
_symmetry_space_group_name_Hall '-P 2ybc'
_symmetry_space_group_name_H-M 'P 1 21/c 1'
_atom_sites_solution_hydrogens geom
_atom_sites_solution_primary direct
_atom_sites_solution_secondary difmap
_audit_creation_method SHELXL-97
_cell_angle_alpha 90.00
_cell_angle_beta 90.669(3)
_cell_angle_gamma 90.00
_cell_formula_units_Z 4
_cell_length_a 27.3847(10)
_cell_length_b 6.7513(3)
_cell_length_c 8.0896(3)
_cell_measurement_reflns_used 900
_cell_measurement_temperature 296(2)
_cell_measurement_theta_max 21.45
_cell_measurement_theta_min 2.98
_cell_volume 1495.52(10)
_computing_cell_refinement 'Bruker SMART'
_computing_data_collection 'Bruker SMART'
_computing_data_reduction 'Bruker SAINT'
_computing_molecular_graphics 'Bruker SHELXTL'
_computing_publication_material 'Bruker SHELXTL'
_computing_structure_refinement 'SHELXL-97 (Sheldrick, 1997)'
_computing_structure_solution 'SHELXS-97 (Sheldrick, 1990)'
_diffrn_ambient_temperature 296(2)
_diffrn_measured_fraction_theta_full 0.978
_diffrn_measured_fraction_theta_max 0.978
_diffrn_measurement_device_type 'CCD area detector'
_diffrn_measurement_method 'phi and omega scans'
_diffrn_radiation_monochromator graphite
_diffrn_radiation_source 'fine-focus sealed tube'
_diffrn_radiation_type MoK\a
_diffrn_radiation_wavelength 0.71073
_diffrn_reflns_av_R_equivalents 0.0882
_diffrn_reflns_av_sigmaI/netI 0.0721
_diffrn_reflns_limit_h_max 36
_diffrn_reflns_limit_h_min -35
_diffrn_reflns_limit_k_max 8
_diffrn_reflns_limit_k_min -8
_diffrn_reflns_limit_l_max 10
_diffrn_reflns_limit_l_min -10
_diffrn_reflns_number 16525
_diffrn_reflns_theta_full 28.31
_diffrn_reflns_theta_max 28.31
_diffrn_reflns_theta_min 2.23
_exptl_absorpt_coefficient_mu 0.104
_exptl_absorpt_correction_type none
_exptl_crystal_colour Brown
_exptl_crystal_density_diffrn 1.351
_exptl_crystal_density_method 'not measured'
_exptl_crystal_description Blocks
_exptl_crystal_F_000 640
_exptl_crystal_size_max 0.35
_exptl_crystal_size_mid 0.26
_exptl_crystal_size_min 0.19
_refine_diff_density_max 0.157
_refine_diff_density_min -0.188
_refine_diff_density_rms 0.045
_refine_ls_extinction_method none
_refine_ls_goodness_of_fit_ref 1.022
_refine_ls_hydrogen_treatment constr
_refine_ls_matrix_type full
_refine_ls_number_parameters 201
_refine_ls_number_reflns 3623
_refine_ls_number_restraints 0
_refine_ls_restrained_S_all 1.022
_refine_ls_R_factor_all 0.1758
_refine_ls_R_factor_gt 0.0678
_refine_ls_shift/su_max 0.000
_refine_ls_shift/su_mean 0.000
_refine_ls_structure_factor_coef Fsqd
_refine_ls_weighting_details 'calc w=1/[\s^2^(Fo^2^)+(0.0653P)^2^+0.0650P] where P=(Fo^2^+2Fc^2^)/3'
_refine_ls_weighting_scheme calc
_refine_ls_wR_factor_gt 0.1395
_refine_ls_wR_factor_ref 0.1796
_reflns_number_gt 1531
_reflns_number_total 3623
_reflns_threshold_expression >2sigma(I)
_cod_data_source_file b808399a.txt
_cod_data_source_block 27diester_1
_cod_depositor_comments
;
The following automatic conversions were performed:
'_symmetry_cell_setting' value 'MOnoclinic' changed to 'monoclinic'
according to '/home/saulius/struct/CIF-dictionaries/cif_core.dic'
dictionary named 'cif_core.dic' version 2.4.1 from 2010-06-29.

Automatic conversion script
Id: cif_fix_enum 1527 2010-12-29 10:47:43Z saulius 
;
_cod_original_sg_symbol_H-M P2(1)/c
_cod_database_code 7202265

loop_
_symmetry_equiv_pos_as_xyz
'x, y, z'
'-x, y+1/2, -z+1/2'
'-x, -y, -z'
'x, -y-1/2, z-1/2'

loop_
_atom_site_label
_atom_site_type_symbol
_atom_site_fract_x
_atom_site_fract_y
_atom_site_fract_z
_atom_site_U_iso_or_equiv
_atom_site_adp_type
_atom_site_occupancy
_atom_site_symmetry_multiplicity
_atom_site_calc_flag
_atom_site_refinement_flags
_atom_site_disorder_assembly
_atom_site_disorder_group
O1 O 0.13773(6) 0.3502(3) 0.0053(2) 0.0564(5) Uani 1 1 d . . .
O4 O 0.36509(6) 0.3413(3) 0.4951(2) 0.0638(6) Uani 1 1 d . . .
O6 O 0.42164(8) -0.1174(4) 0.5647(3) 0.0897(8) Uani 1 1 d . . .
O5 O 0.44100(9) 0.1847(4) 0.6567(3) 0.1009(9) Uani 1 1 d . . .
O2 O 0.06278(8) 0.2011(3) -0.1697(3) 0.0829(7) Uani 1 1 d . . .
O3 O 0.07574(7) -0.1003(3) -0.0612(2) 0.0677(6) Uani 1 1 d . . .
C2 C 0.17394(9) 0.4294(4) 0.1044(3) 0.0452(7) Uani 1 1 d . . .
C3 C 0.16648(10) 0.6290(4) 0.1463(3) 0.0508(7) Uani 1 1 d . . .
H3 H 0.1391 0.6959 0.1061 0.061 Uiso 1 1 calc R . .
C4 C 0.19932(10) 0.7242(4) 0.2459(3) 0.0512(7) Uani 1 1 d . . .
H4 H 0.1941 0.8561 0.2737 0.061 Uiso 1 1 calc R . .
C5 C 0.24127(9) 0.6252(4) 0.3076(3) 0.0463(7) Uani 1 1 d . . .
C6 C 0.27578(10) 0.7177(4) 0.4140(3) 0.0560(8) Uani 1 1 d . . .
H6 H 0.2710 0.8488 0.4450 0.067 Uiso 1 1 calc R . .
C7 C 0.31573(11) 0.6197(4) 0.4720(4) 0.0598(8) Uani 1 1 d . . .
H7 H 0.3379 0.6835 0.5419 0.072 Uiso 1 1 calc R . .
C8 C 0.32348(9) 0.4225(4) 0.4262(3) 0.0504(7) Uani 1 1 d . . .
C9 C 0.29128(9) 0.3244(4) 0.3244(3) 0.0460(7) Uani 1 1 d . . .
H9 H 0.2971 0.1934 0.2951 0.055 Uiso 1 1 calc R . .
C10 C 0.24902(9) 0.4240(3) 0.2638(3) 0.0428(6) Uani 1 1 d . . .
C1 C 0.21409(9) 0.3285(4) 0.1612(3) 0.0467(7) Uani 1 1 d . . .
H1 H 0.2184 0.1964 0.1322 0.056 Uiso 1 1 calc R . .
C14 C 0.37339(10) 0.1370(4) 0.4705(4) 0.0595(8) Uani 1 1 d . . .
H14A H 0.3802 0.1112 0.3551 0.071 Uiso 1 1 calc R . .
H14B H 0.3447 0.0616 0.5010 0.071 Uiso 1 1 calc R . .
C15 C 0.41620(11) 0.0778(5) 0.5764(4) 0.0637(8) Uani 1 1 d . . .
C16 C 0.46017(14) -0.2091(7) 0.6614(6) 0.1224(16) Uani 1 1 d . . .
H16A H 0.4911 -0.1567 0.6283 0.184 Uiso 1 1 calc R . .
H16B H 0.4597 -0.3497 0.6435 0.184 Uiso 1 1 calc R . .
H16C H 0.4553 -0.1819 0.7765 0.184 Uiso 1 1 calc R . .
C12 C 0.08553(10) 0.0909(5) -0.0827(3) 0.0532(7) Uani 1 1 d . . .
C13 C 0.03617(12) -0.1854(6) -0.1571(5) 0.0933(12) Uani 1 1 d . . .
H13A H 0.0056 -0.1342 -0.1185 0.140 Uiso 1 1 calc R . .
H13B H 0.0366 -0.3268 -0.1449 0.140 Uiso 1 1 calc R . .
H13C H 0.0400 -0.1517 -0.2715 0.140 Uiso 1 1 calc R . .
C11 C 0.13030(9) 0.1440(4) 0.0160(3) 0.0487(7) Uani 1 1 d . . .
H11A H 0.1262 0.1056 0.1306 0.058 Uiso 1 1 calc R . .
H11B H 0.1584 0.0743 -0.0269 0.058 Uiso 1 1 calc R . .

loop_
_atom_site_aniso_label
_atom_site_aniso_U_11
_atom_site_aniso_U_22
_atom_site_aniso_U_33
_atom_site_aniso_U_23
_atom_site_aniso_U_13
_atom_site_aniso_U_12
O1 0.0561(12) 0.0472(11) 0.0656(12) 0.0066(9) -0.0203(10) 0.0001(9)
O4 0.0525(12) 0.0538(12) 0.0846(15) -0.0061(10) -0.0205(11) -0.0030(10)
O6 0.0716(15) 0.0821(17) 0.115(2) 0.0158(14) -0.0349(14) 0.0084(13)
O5 0.0745(16) 0.111(2) 0.116(2) -0.0168(16) -0.0451(15) 0.0001(14)
O2 0.0667(14) 0.0870(17) 0.0940(17) 0.0200(13) -0.0328(13) 0.0001(12)
O3 0.0574(12) 0.0657(14) 0.0797(15) -0.0062(11) -0.0172(11) -0.0096(10)
C2 0.0481(16) 0.0427(15) 0.0448(16) 0.0041(12) -0.0028(13) 0.0016(13)
C3 0.0512(16) 0.0439(16) 0.0572(18) 0.0091(13) 0.0008(14) 0.0072(13)
C4 0.0610(18) 0.0336(14) 0.0591(19) 0.0033(12) 0.0044(15) 0.0035(13)
C5 0.0496(16) 0.0391(15) 0.0503(17) 0.0023(12) 0.0057(13) -0.0045(12)
C6 0.0648(19) 0.0377(15) 0.065(2) -0.0032(13) -0.0023(16) -0.0078(14)
C7 0.0638(19) 0.0496(18) 0.066(2) -0.0094(14) -0.0093(16) -0.0154(15)
C8 0.0443(16) 0.0508(17) 0.0559(18) 0.0021(13) -0.0067(14) -0.0036(13)
C9 0.0458(16) 0.0409(16) 0.0512(17) -0.0002(11) -0.0006(14) -0.0029(12)
C10 0.0460(14) 0.0383(13) 0.0443(15) 0.0026(12) 0.0048(12) -0.0026(13)
C1 0.0504(17) 0.0405(16) 0.0492(17) -0.0033(11) -0.0030(14) 0.0033(12)
C14 0.0499(17) 0.0582(19) 0.070(2) -0.0008(15) -0.0139(15) -0.0031(14)
C15 0.0477(18) 0.074(2) 0.069(2) 0.0048(17) -0.0076(16) -0.0007(17)
C16 0.088(3) 0.132(4) 0.146(4) 0.049(3) -0.037(3) 0.019(3)
C12 0.0424(16) 0.064(2) 0.0526(18) -0.0017(14) -0.0034(14) 0.0024(15)
C13 0.064(2) 0.115(3) 0.100(3) -0.027(2) -0.019(2) -0.026(2)
C11 0.0467(16) 0.0495(17) 0.0497(16) -0.0013(13) -0.0055(13) 0.0043(13)

loop_
_atom_type_symbol
_atom_type_description
_atom_type_scat_dispersion_real
_atom_type_scat_dispersion_imag
_atom_type_scat_source
C C 0.0033 0.0016 'International Tables Vol C Tables 4.2.6.8 and 6.1.1.4'
H H 0.0000 0.0000 'International Tables Vol C Tables 4.2.6.8 and 6.1.1.4'
O O 0.0106 0.0060 'International Tables Vol C Tables 4.2.6.8 and 6.1.1.4'

loop_
_geom_angle_atom_site_label_1
_geom_angle_atom_site_label_2
_geom_angle_atom_site_label_3
_geom_angle
_geom_angle_site_symmetry_1
_geom_angle_site_symmetry_3
_geom_angle_publ_flag
C2 O1 C11 116.84(19) . . ?
C8 O4 C14 117.7(2) . . ?
C15 O6 C16 117.9(3) . . ?
C12 O3 C13 117.8(3) . . ?
C1 C2 O1 124.9(2) . . ?
C1 C2 C3 121.0(2) . . ?
O1 C2 C3 114.1(2) . . ?
C4 C3 C2 119.9(2) . . ?
C4 C3 H3 120.0 . . ?
C2 C3 H3 120.0 . . ?
C3 C4 C5 120.9(2) . . ?
C3 C4 H4 119.5 . . ?
C5 C4 H4 119.5 . . ?
C6 C5 C4 122.7(2) . . ?
C6 C5 C10 118.2(2) . . ?
C4 C5 C10 119.1(2) . . ?
C7 C6 C5 121.7(3) . . ?
C7 C6 H6 119.2 . . ?
C5 C6 H6 119.2 . . ?
C6 C7 C8 119.8(3) . . ?
C6 C7 H7 120.1 . . ?
C8 C7 H7 120.1 . . ?
C9 C8 O4 125.1(3) . . ?
C9 C8 C7 121.4(3) . . ?
O4 C8 C7 113.5(2) . . ?
C8 C9 C10 119.7(2) . . ?
C8 C9 H9 120.2 . . ?
C10 C9 H9 120.2 . . ?
C1 C10 C5 118.7(2) . . ?
C1 C10 C9 122.0(2) . . ?
C5 C10 C9 119.3(2) . . ?
C2 C1 C10 120.3(2) . . ?
C2 C1 H1 119.8 . . ?
C10 C1 H1 119.8 . . ?
O4 C14 C15 107.8(2) . . ?
O4 C14 H14A 110.1 . . ?
C15 C14 H14A 110.1 . . ?
O4 C14 H14B 110.1 . . ?
C15 C14 H14B 110.1 . . ?
H14A C14 H14B 108.5 . . ?
O5 C15 O6 125.5(3) . . ?
O5 C15 C14 126.4(3) . . ?
O6 C15 C14 108.1(3) . . ?
O6 C16 H16A 109.5 . . ?
O6 C16 H16B 109.5 . . ?
H16A C16 H16B 109.5 . . ?
O6 C16 H16C 109.5 . . ?
H16A C16 H16C 109.5 . . ?
H16B C16 H16C 109.5 . . ?
O2 C12 O3 125.2(3) . . ?
O2 C12 C11 125.7(3) . . ?
O3 C12 C11 109.1(2) . . ?
O3 C13 H13A 109.5 . . ?
O3 C13 H13B 109.5 . . ?
H13A C13 H13B 109.5 . . ?
O3 C13 H13C 109.5 . . ?
H13A C13 H13C 109.5 . . ?
H13B C13 H13C 109.5 . . ?
O1 C11 C12 108.7(2) . . ?
O1 C11 H11A 109.9 . . ?
C12 C11 H11A 109.9 . . ?
O1 C11 H11B 109.9 . . ?
C12 C11 H11B 109.9 . . ?
H11A C11 H11B 108.3 . . ?

loop_
_geom_bond_atom_site_label_1
_geom_bond_atom_site_label_2
_geom_bond_distance
_geom_bond_site_symmetry_2
_geom_bond_publ_flag
O1 C2 1.376(3) . ?
O1 C11 1.410(3) . ?
O4 C8 1.376(3) . ?
O4 C14 1.413(3) . ?
O6 C15 1.330(4) . ?
O6 C16 1.445(4) . ?
O5 C15 1.181(3) . ?
O2 C12 1.194(3) . ?
O3 C12 1.330(3) . ?
O3 C13 1.445(3) . ?
C2 C1 1.368(3) . ?
C2 C3 1.405(3) . ?
C3 C4 1.361(4) . ?
C3 H3 0.9300 . ?
C4 C5 1.415(3) . ?
C4 H4 0.9300 . ?
C5 C6 1.416(3) . ?
C5 C10 1.420(3) . ?
C6 C7 1.357(4) . ?
C6 H6 0.9300 . ?
C7 C8 1.399(4) . ?
C7 H7 0.9300 . ?
C8 C9 1.370(3) . ?
C9 C10 1.421(3) . ?
C9 H9 0.9300 . ?
C10 C1 1.415(3) . ?
C1 H1 0.9300 . ?
C14 C15 1.499(4) . ?
C14 H14A 0.9700 . ?
C14 H14B 0.9700 . ?
C16 H16A 0.9600 . ?
C16 H16B 0.9600 . ?
C16 H16C 0.9600 . ?
C12 C11 1.499(3) . ?
C13 H13A 0.9600 . ?
C13 H13B 0.9600 . ?
C13 H13C 0.9600 . ?
C11 H11A 0.9700 . ?
C11 H11B 0.9700 . ?

loop_
_cod_related_entry_id
_cod_related_entry_database
_cod_related_entry_code
1 ChemSpider 21126160
